data_1542378
loop_
_publ_author_name
'He, Qun'
'Wu, Liang'
'Kou, Xuezhen'
'Butt, Nicholas'
'Yang, Guoqiang'
'Zhang, Wanbin'

_publ_section_title
;
 Pd(II)-Catalyzed Asymmetric Addition of Arylboronic Acids to
 Isatin-Derived Ketimines.
;
_journal_issue 2
_journal_name_full 'Organic letters'
_journal_page_first 288
_journal_page_last 291
_journal_paper_doi 10.1021/acs.orglett.5b03458
_journal_volume 18
_journal_year 2016
_chemical_formula_moiety 'C19 H18 Cl2 N2 O3 S'
_chemical_formula_sum 'C19 H18 Cl2 N2 O3 S'
_chemical_formula_weight 425.31
_chemical_name_systematic
;
 ?
;
_space_group_crystal_system monoclinic
_space_group_IT_number 14
_space_group_name_Hall '-P 2ybc'
_space_group_name_H-M_alt 'P 1 21/c 1'
_symmetry_space_group_name_Hall '-P 2ybc'
_symmetry_space_group_name_H-M 'P 1 21/c 1'
_atom_sites_solution_hydrogens geom
_audit_creation_method SHELXL-2014
_cell_angle_alpha 90
_cell_angle_beta 107.0650(10)
_cell_angle_gamma 90
_cell_formula_units_Z 4
_cell_length_a 15.0536(5)
_cell_length_b 11.1765(4)
_cell_length_c 11.8469(4)
_cell_measurement_reflns_used 9880
_cell_measurement_temperature 150(2)
_cell_measurement_theta_max 68.19
_cell_measurement_theta_min 3.07
_cell_volume 1905.44(11)
_computing_structure_refinement 'SHELXL-2014 (Sheldrick, 2014)'
_diffrn_ambient_temperature 150(2)
_diffrn_measured_fraction_theta_full 0.999
_diffrn_measured_fraction_theta_max 0.997
_diffrn_measurement_device_type 'D8 VENTURE'
_diffrn_radiation_type CuK\a
_diffrn_radiation_wavelength 1.54178
_diffrn_reflns_av_R_equivalents 0.0308
_diffrn_reflns_av_unetI/netI 0.0228
_diffrn_reflns_laue_measured_fraction_full 0.999
_diffrn_reflns_laue_measured_fraction_max 0.997
_diffrn_reflns_limit_h_max 17
_diffrn_reflns_limit_h_min -18
_diffrn_reflns_limit_k_max 13
_diffrn_reflns_limit_k_min -13
_diffrn_reflns_limit_l_max 14
_diffrn_reflns_limit_l_min -14
_diffrn_reflns_number 18101
_diffrn_reflns_point_group_measured_fraction_full 0.999
_diffrn_reflns_point_group_measured_fraction_max 0.997
_diffrn_reflns_theta_full 67.679
_diffrn_reflns_theta_max 68.326
_diffrn_reflns_theta_min 3.071
_exptl_absorpt_coefficient_mu 4.288
_exptl_crystal_colour red
_exptl_crystal_density_diffrn 1.483
_exptl_crystal_description block
_exptl_crystal_F_000 880
_exptl_crystal_size_max 0.200
_exptl_crystal_size_mid 0.100
_exptl_crystal_size_min 0.080
_refine_diff_density_max 0.386
_refine_diff_density_min -0.403
_refine_diff_density_rms 0.054
_refine_ls_extinction_method none
_refine_ls_goodness_of_fit_ref 1.062
_refine_ls_hydrogen_treatment constr
_refine_ls_matrix_type full
_refine_ls_number_parameters 244
_refine_ls_number_reflns 3496
_refine_ls_number_restraints 0
_refine_ls_restrained_S_all 1.062
_refine_ls_R_factor_all 0.0335
_refine_ls_R_factor_gt 0.0312
_refine_ls_shift/su_max 0.001
_refine_ls_shift/su_mean 0.000
_refine_ls_structure_factor_coef Fsqd
_refine_ls_weighting_details 'w=1/[\s^2^(Fo^2^)+(0.1000P)^2^] where P=(Fo^2^+2Fc^2^)/3'
_refine_ls_weighting_scheme calc
_refine_ls_wR_factor_gt 0.1133
_refine_ls_wR_factor_ref 0.1182
_reflns_Friedel_coverage 0.000
_reflns_number_gt 3266
_reflns_number_total 3507
_reflns_threshold_expression 'I > 2\s(I)'
_cod_data_source_file ol5b03458_si_002.cif
_cod_data_source_block t
_cod_database_code 1542378
_shelx_space_group_comment
;
The symmetry employed for this shelxl refinement is uniquely defined
by the following loop, which should always be used as a source of
symmetry information in preference to the above space-group names.
They are only intended as comments.
;
_shelx_estimated_absorpt_t_min 0.214
_shelx_estimated_absorpt_t_max 0.470
_shelxl_version_number 2014-3

loop_
_space_group_symop_operation_xyz
'x, y, z'
'-x, y+1/2, -z+1/2'
'-x, -y, -z'
'x, -y-1/2, z-1/2'

loop_
_atom_site_label
_atom_site_type_symbol
_atom_site_fract_x
_atom_site_fract_y
_atom_site_fract_z
_atom_site_U_iso_or_equiv
_atom_site_adp_type
_atom_site_occupancy
_atom_site_site_symmetry_order
_atom_site_calc_flag
_atom_site_refinement_flags_posn
_atom_site_refinement_flags_adp
Cl2 Cl 0.28379(3) 0.95519(3) 0.44081(3) 0.02829(16) Uani 1 1 d . .
Cl1 Cl 0.61505(3) 0.73897(4) 0.47936(4) 0.03598(16) Uani 1 1 d . .
S1 S 0.12528(2) 0.40778(3) 0.30956(3) 0.01969(15) Uani 1 1 d . .
O3 O 0.40733(8) 0.58324(10) 0.38823(10) 0.0267(3) Uani 1 1 d . .
O2 O 0.05809(8) 0.50282(10) 0.28371(10) 0.0297(3) Uani 1 1 d . .
O1 O 0.12193(9) 0.32312(10) 0.39955(10) 0.0315(3) Uani 1 1 d . .
N2 N 0.35821(9) 0.69447(11) 0.52243(11) 0.0211(3) Uani 1 1 d . .
N1 N 0.23189(9) 0.46744(11) 0.34297(11) 0.0197(3) Uani 1 1 d . .
C13 C 0.22164(10) 0.59619(12) 0.51737(12) 0.0189(3) Uani 1 1 d . .
C14 C 0.25928(11) 0.54237(12) 0.42907(13) 0.0186(3) Uani 1 1 d . .
C8 C 0.28288(11) 0.68894(13) 0.57043(12) 0.0201(3) Uani 1 1 d . .
C6 C 0.44764(10) 0.84834(13) 0.45224(12) 0.0217(3) Uani 1 1 d . .
C12 C 0.14440(11) 0.57195(14) 0.55570(13) 0.0218(3) Uani 1 1 d . .
H12A H 0.1032 0.5087 0.5213 0.026 Uiso 1 1 calc R U
C1 C 0.38106(11) 0.93153(13) 0.39342(13) 0.0221(3) Uani 1 1 d . .
C7 C 0.43704(11) 0.77768(14) 0.55627(13) 0.0252(3) Uani 1 1 d . .
H7A H 0.4948 0.7320 0.5919 0.030 Uiso 1 1 calc R U
H7B H 0.4281 0.8338 0.6167 0.030 Uiso 1 1 calc R U
C2 C 0.38858(12) 0.99783(14) 0.29763(14) 0.0256(3) Uani 1 1 d . .
H2B H 0.3413 1.0530 0.2595 0.031 Uiso 1 1 calc R U
C4 C 0.53499(12) 0.90285(14) 0.31542(15) 0.0275(4) Uani 1 1 d . .
H4A H 0.5887 0.8935 0.2897 0.033 Uiso 1 1 calc R U
C16 C 0.12167(11) 0.32965(13) 0.17510(13) 0.0220(3) Uani 1 1 d . .
C11 C 0.12846(11) 0.64132(15) 0.64459(13) 0.0263(4) Uani 1 1 d . .
H11A H 0.0767 0.6248 0.6726 0.032 Uiso 1 1 calc R U
C9 C 0.26669(13) 0.76052(14) 0.65756(14) 0.0267(4) Uani 1 1 d . .
H9A H 0.3074 0.8243 0.6918 0.032 Uiso 1 1 calc R U
C5 C 0.52524(11) 0.83675(14) 0.41069(14) 0.0245(3) Uani 1 1 d . .
C10 C 0.18827(13) 0.73532(14) 0.69309(14) 0.0286(4) Uani 1 1 d . .
H10A H 0.1752 0.7837 0.7522 0.034 Uiso 1 1 calc R U
C3 C 0.46575(12) 0.98243(14) 0.25846(14) 0.0277(4) Uani 1 1 d . .
H3A H 0.4713 1.0265 0.1923 0.033 Uiso 1 1 calc R U
C19 C 0.19740(13) 0.23464(15) 0.20343(17) 0.0332(4) Uani 1 1 d . .
H19A H 0.1861 0.1779 0.2607 0.050 Uiso 1 1 calc R U
H19B H 0.1969 0.1920 0.1310 0.050 Uiso 1 1 calc R U
H19C H 0.2580 0.2729 0.2369 0.050 Uiso 1 1 calc R U
C18 C 0.02514(13) 0.27320(17) 0.13250(16) 0.0346(4) Uani 1 1 d . .
H18A H 0.0178 0.2151 0.1911 0.052 Uiso 1 1 calc R U
H18B H -0.0222 0.3358 0.1220 0.052 Uiso 1 1 calc R U
H18C H 0.0179 0.2325 0.0571 0.052 Uiso 1 1 calc R U
C17 C 0.13580(14) 0.42069(15) 0.08614(14) 0.0322(4) Uani 1 1 d . .
H17A H 0.1981 0.4555 0.1155 0.048 Uiso 1 1 calc R U
H17B H 0.1293 0.3809 0.0104 0.048 Uiso 1 1 calc R U
H17C H 0.0891 0.4842 0.0754 0.048 Uiso 1 1 calc R U
C15 C 0.35219(10) 0.60527(12) 0.44178(13) 0.0203(3) Uani 1 1 d . .

loop_
_atom_site_aniso_label
_atom_site_aniso_U_11
_atom_site_aniso_U_22
_atom_site_aniso_U_33
_atom_site_aniso_U_23
_atom_site_aniso_U_13
_atom_site_aniso_U_12
Cl2 0.0233(3) 0.0307(3) 0.0327(2) -0.00166(14) 0.01096(18) -0.00094(14)
Cl1 0.0231(3) 0.0323(3) 0.0478(3) -0.00223(16) 0.0030(2) 0.00288(15)
S1 0.0195(2) 0.0204(2) 0.0187(2) -0.00305(12) 0.00506(16) -0.00473(12)
O3 0.0216(6) 0.0280(6) 0.0319(6) -0.0055(4) 0.0098(5) -0.0027(4)
O2 0.0212(6) 0.0311(6) 0.0337(6) -0.0089(5) 0.0032(5) 0.0016(5)
O1 0.0410(7) 0.0314(6) 0.0225(6) 0.0003(4) 0.0100(5) -0.0125(5)
N2 0.0216(7) 0.0214(6) 0.0192(6) -0.0033(5) 0.0040(5) -0.0073(5)
N1 0.0188(7) 0.0186(6) 0.0205(6) -0.0034(5) 0.0041(5) -0.0027(5)
C13 0.0203(8) 0.0177(7) 0.0161(7) 0.0010(5) 0.0013(6) 0.0008(5)
C14 0.0168(7) 0.0162(7) 0.0202(7) 0.0014(5) 0.0013(5) 0.0002(5)
C8 0.0219(8) 0.0188(7) 0.0177(6) 0.0015(5) 0.0028(6) -0.0012(6)
C6 0.0210(8) 0.0200(7) 0.0212(7) -0.0047(5) 0.0018(6) -0.0084(6)
C12 0.0190(8) 0.0241(7) 0.0205(7) 0.0002(5) 0.0029(6) -0.0012(6)
C1 0.0189(8) 0.0226(7) 0.0246(8) -0.0067(6) 0.0060(6) -0.0070(6)
C7 0.0225(8) 0.0262(8) 0.0221(7) -0.0020(6) -0.0010(6) -0.0104(6)
C2 0.0247(8) 0.0222(8) 0.0268(8) -0.0007(6) 0.0029(6) -0.0044(6)
C4 0.0230(8) 0.0298(9) 0.0304(8) -0.0084(6) 0.0088(7) -0.0097(6)
C16 0.0247(8) 0.0216(7) 0.0187(7) -0.0043(6) 0.0047(6) -0.0048(6)
C11 0.0249(8) 0.0326(8) 0.0218(8) -0.0009(6) 0.0072(6) 0.0010(6)
C9 0.0367(9) 0.0233(7) 0.0191(7) -0.0045(5) 0.0068(7) -0.0054(6)
C5 0.0181(8) 0.0228(7) 0.0293(8) -0.0052(6) 0.0018(6) -0.0038(6)
C10 0.0375(10) 0.0278(8) 0.0214(7) -0.0039(6) 0.0102(7) 0.0004(7)
C3 0.0321(9) 0.0274(8) 0.0241(8) -0.0039(6) 0.0089(7) -0.0123(7)
C19 0.0358(10) 0.0264(8) 0.0339(9) -0.0078(6) 0.0049(8) 0.0023(7)
C18 0.0320(10) 0.0390(9) 0.0306(9) -0.0122(7) 0.0056(8) -0.0148(8)
C17 0.0434(10) 0.0325(8) 0.0217(8) -0.0007(6) 0.0114(8) -0.0081(7)
C15 0.0190(8) 0.0189(7) 0.0201(7) 0.0003(5) 0.0012(6) -0.0014(5)

loop_
_atom_type_symbol
_atom_type_description
_atom_type_scat_dispersion_real
_atom_type_scat_dispersion_imag
_atom_type_scat_source
C C 0.0181 0.0091 'International Tables Vol C Tables 4.2.6.8 and 6.1.1.4'
H H 0.0000 0.0000 'International Tables Vol C Tables 4.2.6.8 and 6.1.1.4'
N N 0.0311 0.0180 'International Tables Vol C Tables 4.2.6.8 and 6.1.1.4'
O O 0.0492 0.0322 'International Tables Vol C Tables 4.2.6.8 and 6.1.1.4'
S S 0.3331 0.5567 'International Tables Vol C Tables 4.2.6.8 and 6.1.1.4'
Cl Cl 0.3639 0.7018 'International Tables Vol C Tables 4.2.6.8 and 6.1.1.4'

loop_
_geom_angle_atom_site_label_1
_geom_angle_atom_site_label_2
_geom_angle_atom_site_label_3
_geom_angle
O1 S1 O2 117.98(7)
O1 S1 N1 109.07(7)
O2 S1 N1 108.78(7)
O1 S1 C16 109.75(7)
O2 S1 C16 109.44(7)
N1 S1 C16 100.37(7)
C15 N2 C8 110.73(12)
C15 N2 C7 122.41(13)
C8 N2 C7 126.77(12)
C14 N1 S1 120.47(11)
C12 C13 C8 119.85(14)
C12 C13 C14 133.70(14)
C8 C13 C14 106.44(13)
N1 C14 C13 137.20(14)
N1 C14 C15 116.49(13)
C13 C14 C15 106.01(12)
C9 C8 N2 127.87(14)
C9 C8 C13 121.59(14)
N2 C8 C13 110.54(13)
C5 C6 C1 115.94(14)
C5 C6 C7 122.48(14)
C1 C6 C7 121.57(14)
C11 C12 C13 119.11(14)
C11 C12 H12A 120.4
C13 C12 H12A 120.4
C2 C1 C6 123.06(15)
C2 C1 Cl2 117.54(13)
C6 C1 Cl2 119.40(12)
N2 C7 C6 112.26(12)
N2 C7 H7A 109.2
C6 C7 H7A 109.2
N2 C7 H7B 109.2
C6 C7 H7B 109.2
H7A C7 H7B 107.9
C1 C2 C3 119.10(15)
C1 C2 H2B 120.4
C3 C2 H2B 120.4
C3 C4 C5 119.48(15)
C3 C4 H4A 120.3
C5 C4 H4A 120.3
C17 C16 C18 111.07(14)
C17 C16 C19 111.77(14)
C18 C16 C19 111.29(13)
C17 C16 S1 108.27(10)
C18 C16 S1 105.72(11)
C19 C16 S1 108.46(11)
C12 C11 C10 120.06(15)
C12 C11 H11A 120.0
C10 C11 H11A 120.0
C8 C9 C10 117.33(14)
C8 C9 H9A 121.3
C10 C9 H9A 121.3
C4 C5 C6 122.22(15)
C4 C5 Cl1 117.33(13)
C6 C5 Cl1 120.44(12)
C9 C10 C11 122.01(15)
C9 C10 H10A 119.0
C11 C10 H10A 119.0
C2 C3 C4 120.17(15)
C2 C3 H3A 119.9
C4 C3 H3A 119.9
C16 C19 H19A 109.5
C16 C19 H19B 109.5
H19A C19 H19B 109.5
C16 C19 H19C 109.5
H19A C19 H19C 109.5
H19B C19 H19C 109.5
C16 C18 H18A 109.5
C16 C18 H18B 109.5
H18A C18 H18B 109.5
C16 C18 H18C 109.5
H18A C18 H18C 109.5
H18B C18 H18C 109.5
C16 C17 H17A 109.5
C16 C17 H17B 109.5
H17A C17 H17B 109.5
C16 C17 H17C 109.5
H17A C17 H17C 109.5
H17B C17 H17C 109.5
O3 C15 N2 126.96(14)
O3 C15 C14 127.04(13)
N2 C15 C14 105.95(12)

loop_
_geom_bond_atom_site_label_1
_geom_bond_atom_site_label_2
_geom_bond_distance
Cl2 C1 1.7354(16)
Cl1 C5 1.7432(16)
S1 O1 1.4373(11)
S1 O2 1.4365(12)
S1 N1 1.6745(13)
S1 C16 1.8034(14)
O3 C15 1.2087(19)
N2 C15 1.3654(19)
N2 C8 1.4111(19)
N2 C7 1.4679(19)
N1 C14 1.2903(19)
C13 C12 1.393(2)
C13 C8 1.407(2)
C13 C14 1.458(2)
C14 C15 1.533(2)
C8 C9 1.383(2)
C6 C5 1.400(2)
C6 C1 1.395(2)
C6 C7 1.511(2)
C12 C11 1.384(2)
C12 H12A 0.9500
C1 C2 1.387(2)
C7 H7A 0.9900
C7 H7B 0.9900
C2 C3 1.382(2)
C2 H2B 0.9500
C4 C3 1.386(3)
C4 C5 1.392(2)
C4 H4A 0.9500
C16 C17 1.524(2)
C16 C18 1.528(2)
C16 C19 1.522(2)
C11 C10 1.393(2)
C11 H11A 0.9500
C9 C10 1.393(3)
C9 H9A 0.9500
C10 H10A 0.9500
C3 H3A 0.9500
C19 H19A 0.9800
C19 H19B 0.9800
C19 H19C 0.9800
C18 H18A 0.9800
C18 H18B 0.9800
C18 H18C 0.9800
C17 H17A 0.9800
C17 H17B 0.9800
C17 H17C 0.9800

loop_
_geom_torsion_atom_site_label_1
_geom_torsion_atom_site_label_2
_geom_torsion_atom_site_label_3
_geom_torsion_atom_site_label_4
_geom_torsion
O1 S1 N1 C14 -71.98(13)
O2 S1 N1 C14 57.95(13)
C16 S1 N1 C14 172.76(12)
S1 N1 C14 C13 1.0(2)
S1 N1 C14 C15 -171.66(10)
C12 C13 C14 N1 12.7(3)
C8 C13 C14 N1 -168.81(17)
C12 C13 C14 C15 -174.10(15)
C8 C13 C14 C15 4.38(15)
C15 N2 C8 C9 177.20(15)
C7 N2 C8 C9 0.8(2)
C15 N2 C8 C13 -2.48(16)
C7 N2 C8 C13 -178.91(13)
C12 C13 C8 C9 -2.4(2)
C14 C13 C8 C9 178.82(14)
C12 C13 C8 N2 177.25(13)
C14 C13 C8 N2 -1.48(16)
C8 C13 C12 C11 1.0(2)
C14 C13 C12 C11 179.35(15)
C5 C6 C1 C2 1.5(2)
C7 C6 C1 C2 -179.96(13)
C5 C6 C1 Cl2 -178.34(10)
C7 C6 C1 Cl2 0.24(19)
C15 N2 C7 C6 59.97(19)
C8 N2 C7 C6 -123.98(15)
C5 C6 C7 N2 -115.24(15)
C1 C6 C7 N2 66.27(19)
C6 C1 C2 C3 -0.7(2)
Cl2 C1 C2 C3 179.16(11)
O1 S1 C16 C17 -174.00(11)
O2 S1 C16 C17 55.05(13)
N1 S1 C16 C17 -59.26(12)
O1 S1 C16 C18 66.90(13)
O2 S1 C16 C18 -64.05(12)
N1 S1 C16 C18 -178.36(11)
O1 S1 C16 C19 -52.55(13)
O2 S1 C16 C19 176.51(11)
N1 S1 C16 C19 62.19(12)
C13 C12 C11 C10 1.2(2)
N2 C8 C9 C10 -178.09(14)
C13 C8 C9 C10 1.6(2)
C3 C4 C5 C6 -0.5(2)
C3 C4 C5 Cl1 -179.54(11)
C1 C6 C5 C4 -0.9(2)
C7 C6 C5 C4 -179.44(14)
C1 C6 C5 Cl1 178.13(11)
C7 C6 C5 Cl1 -0.43(19)
C8 C9 C10 C11 0.7(2)
C12 C11 C10 C9 -2.1(3)
C1 C2 C3 C4 -0.8(2)
C5 C4 C3 C2 1.4(2)
C8 N2 C15 O3 -177.31(15)
C7 N2 C15 O3 -0.7(2)
C8 N2 C15 C14 5.09(15)
C7 N2 C15 C14 -178.29(12)
N1 C14 C15 O3 -8.6(2)
C13 C14 C15 O3 176.55(15)
N1 C14 C15 N2 168.99(12)
C13 C14 C15 N2 -5.85(15)
